data_7251899
loop_
_publ_author_name
'Baskey, Manoj Kumar'
'Ghosh, Subhajit'
'Ahmed, Sabir'
'Dastidar, Parthasarathi'

_publ_section_title
;
 Carbamoyl azide--drug conjugates as supramolecular gelators: design,
 synthesis, crystal structures and anti-melanoma property
;
_journal_issue 20
_journal_name_full CrystEngComm
_journal_page_first 3210
_journal_page_last 3224
_journal_paper_doi 10.1039/D6CE00129G
_journal_volume 28
_journal_year 2026
_chemical_formula_moiety 'C14 H14 N4 O2'
_chemical_formula_sum 'C14 H14 N4 O2'
_chemical_formula_weight 270.29
_space_group_crystal_system monoclinic
_space_group_IT_number 14
_space_group_name_Hall '-P 2ybc'
_space_group_name_H-M_alt 'P 1 21/c 1'
_atom_sites_solution_hydrogens geom
_audit_creation_date 2020-12-08
_audit_creation_method
;
Olex2 1.2
(compiled 2018.05.29 svn.r3508 for OlexSys, GUI svn.r5506)
;
_audit_update_record
;
2020-12-09 deposited with the CCDC.	2026-03-27 downloaded from the CCDC.
;
_cell_angle_alpha 90
_cell_angle_beta 94.240(2)
_cell_angle_gamma 90
_cell_formula_units_Z 4
_cell_length_a 13.9443(10)
_cell_length_b 5.2071(4)
_cell_length_c 18.4952(12)
_cell_measurement_reflns_used 3883
_cell_measurement_temperature 120.1
_cell_measurement_theta_max 28.97
_cell_measurement_theta_min 2.56
_cell_volume 1339.25(17)
_computing_cell_refinement 'SAINT V8.38A (?, 2016)'
_computing_data_reduction 'SAINT V8.38A (?, 2016)'
_computing_molecular_graphics 'Olex2 (Dolomanov et al., 2009)'
_computing_publication_material 'Olex2 (Dolomanov et al., 2009)'
_computing_structure_refinement 'XL (Sheldrick, 2008)'
_computing_structure_solution 'SHELXT 2014/5 (Sheldrick, 2014)'
_diffrn_ambient_temperature 120.1
_diffrn_measured_fraction_theta_full 0.995
_diffrn_measured_fraction_theta_max 0.996
_diffrn_measurement_device_type 'Bruker APEX-II CCD'
_diffrn_measurement_method '\f and \w scans'
_diffrn_radiation_type MoK\a
_diffrn_radiation_wavelength 0.71073
_diffrn_reflns_av_R_equivalents 0.0822
_diffrn_reflns_av_unetI/netI 0.0700
_diffrn_reflns_Laue_measured_fraction_full 0.995
_diffrn_reflns_Laue_measured_fraction_max 0.996
_diffrn_reflns_limit_h_max 17
_diffrn_reflns_limit_h_min -17
_diffrn_reflns_limit_k_max 6
_diffrn_reflns_limit_k_min -6
_diffrn_reflns_limit_l_max 23
_diffrn_reflns_limit_l_min -23
_diffrn_reflns_number 13240
_diffrn_reflns_point_group_measured_fraction_full 0.995
_diffrn_reflns_point_group_measured_fraction_max 0.996
_diffrn_reflns_theta_full 25.242
_diffrn_reflns_theta_max 27.098
_diffrn_reflns_theta_min 2.558
_diffrn_standards_number 0
_exptl_absorpt_coefficient_mu 0.094
_exptl_absorpt_correction_T_max 0.7459
_exptl_absorpt_correction_T_min 0.4538
_exptl_absorpt_correction_type multi-scan
_exptl_absorpt_process_details
'SADABS-2016/2 (Bruker,2016/2) was used for absorption correction. wR2(int) was 0.1527 before and 0.0985 after correction. The Ratio of minimum to maximum transmission is 0.6084. The \l/2 correction factor is Not present.'
_exptl_crystal_colour colourless
_exptl_crystal_colour_primary colourless
_exptl_crystal_density_diffrn 1.341
_exptl_crystal_description block
_exptl_crystal_F_000 568
_exptl_crystal_size_max 0.2
_exptl_crystal_size_mid 0.18
_exptl_crystal_size_min 0.14
_refine_diff_density_max 0.194
_refine_diff_density_min -0.237
_refine_diff_density_rms 0.054
_refine_ls_extinction_method none
_refine_ls_goodness_of_fit_ref 1.051
_refine_ls_hydrogen_treatment constr
_refine_ls_matrix_type full
_refine_ls_number_parameters 183
_refine_ls_number_reflns 2946
_refine_ls_number_restraints 0
_refine_ls_restrained_S_all 1.051
_refine_ls_R_factor_all 0.0649
_refine_ls_R_factor_gt 0.0487
_refine_ls_shift/su_max 0.000
_refine_ls_shift/su_mean 0.000
_refine_ls_structure_factor_coef Fsqd
_refine_ls_weighting_details 'w=1/[\s^2^(Fo^2^)+(0.0468P)^2^+0.3732P] where P=(Fo^2^+2Fc^2^)/3'
_refine_ls_weighting_scheme calc
_refine_ls_wR_factor_gt 0.1227
_refine_ls_wR_factor_ref 0.1323
_reflns_Friedel_coverage 0.000
_reflns_number_gt 2318
_reflns_number_total 2946
_reflns_threshold_expression 'I > 2\s(I)'
_cod_data_source_file d6ce00129g2.cif
_cod_data_source_block Nap_az
_cod_depositor_comments 'Adding full bibliography for 7251897--7251901.cif.'
_cod_database_code 7251899
_shelx_shelxl_version_number 2016/6
_shelx_space_group_comment
;
The symmetry employed for this shelxl refinement is uniquely defined
by the following loop, which should always be used as a source of
symmetry information in preference to the above space-group names.
They are only intended as comments.
;
_shelx_estimated_absorpt_t_max 0.987
_shelx_estimated_absorpt_t_min 0.982
_olex2_refinement_description
;
1. Fixed Uiso
 At 1.2 times of:
  All C(H) groups, All N(H) groups
 At 1.5 times of:
  All C(H,H,H) groups
2.a Ternary CH refined with riding coordinates:
 C11(H11)
2.b Aromatic/amide H refined with riding coordinates:
 N1(H1), C6(H6), C7(H7), C10(H10), C2(H2), C3(H3), C8(H8)
2.c Idealised Me refined as rotating group:
 C12(H12A,H12B,H12C), C14(H14A,H14B,H14C)
;
_olex2_submission_special_instructions 'No special instructions were received'

loop_
_space_group_symop_operation_xyz
'x, y, z'
'-x, y+1/2, -z+1/2'
'-x, -y, -z'
'x, -y-1/2, z-1/2'

loop_
_atom_site_label
_atom_site_type_symbol
_atom_site_fract_x
_atom_site_fract_y
_atom_site_fract_z
_atom_site_U_iso_or_equiv
_atom_site_adp_type
_atom_site_occupancy
_atom_site_site_symmetry_order
_atom_site_calc_flag
_atom_site_refinement_flags_posn
_atom_site_refinement_flags_adp
_atom_site_refinement_flags_occupancy
_atom_site_disorder_assembly
_atom_site_disorder_group
O1 O 0.11423(9) -0.0605(2) 0.55273(6) 0.0299(3) Uani 1 1 d . . . . .
O2 O 0.55430(9) 0.3188(3) 0.94052(7) 0.0391(4) Uani 1 1 d . . . . .
N1 N 0.11075(10) 0.3661(3) 0.57876(7) 0.0236(3) Uani 1 1 d . . . . .
H1 H 0.111216 0.521436 0.560054 0.028 Uiso 1 1 calc R . . . .
N3 N 0.13098(11) 0.0634(3) 0.41983(7) 0.0277(3) Uani 1 1 d . . . . .
N2 N 0.12925(10) 0.2489(3) 0.46277(7) 0.0267(3) Uani 1 1 d . . . . .
C1 C 0.19923(12) 0.3540(3) 0.69982(8) 0.0209(3) Uani 1 1 d . . . . .
N4 N 0.13321(13) -0.0864(3) 0.37667(8) 0.0403(4) Uani 1 1 d . . . . .
C13 C 0.11727(11) 0.1651(3) 0.53542(8) 0.0214(3) Uani 1 1 d . . . . .
C11 C 0.10278(11) 0.3373(3) 0.65698(7) 0.0213(3) Uani 1 1 d . . . . .
H11 H 0.074429 0.164730 0.665825 0.026 Uiso 1 1 calc R . . . .
C6 C 0.22225(12) 0.1892(3) 0.75593(8) 0.0221(3) Uani 1 1 d . . . . .
H6 H 0.180244 0.050443 0.764288 0.027 Uiso 1 1 calc R . . . .
C4 C 0.37058(11) 0.4250(3) 0.78854(8) 0.0237(4) Uani 1 1 d . . . . .
C5 C 0.30729(12) 0.2204(3) 0.80196(8) 0.0229(4) Uani 1 1 d . . . . .
C12 C 0.03432(12) 0.5417(3) 0.68215(8) 0.0263(4) Uani 1 1 d . . . . .
H12A H 0.059600 0.712559 0.672074 0.039 Uiso 1 1 calc GR . . . .
H12B H 0.028390 0.523410 0.734369 0.039 Uiso 1 1 calc GR . . . .
H12C H -0.029030 0.520415 0.656186 0.039 Uiso 1 1 calc GR . . . .
C7 C 0.33155(13) 0.0562(3) 0.86177(9) 0.0296(4) Uani 1 1 d . . . . .
H7 H 0.290346 -0.083069 0.871308 0.035 Uiso 1 1 calc R . . . .
C10 C 0.45487(12) 0.4640(3) 0.83521(9) 0.0283(4) Uani 1 1 d . . . . .
H10 H 0.497115 0.602046 0.826619 0.034 Uiso 1 1 calc R . . . .
C9 C 0.47493(12) 0.3024(4) 0.89246(9) 0.0291(4) Uani 1 1 d . . . . .
C2 C 0.26352(13) 0.5560(3) 0.68638(9) 0.0284(4) Uani 1 1 d . . . . .
H2 H 0.248642 0.669887 0.647022 0.034 Uiso 1 1 calc R . . . .
C3 C 0.34625(13) 0.5891(4) 0.72904(9) 0.0297(4) Uani 1 1 d . . . . .
H3 H 0.388533 0.725171 0.718698 0.036 Uiso 1 1 calc R . . . .
C8 C 0.41284(13) 0.0952(4) 0.90561(9) 0.0313(4) Uani 1 1 d . . . . .
H8 H 0.428054 -0.017142 0.945275 0.038 Uiso 1 1 calc R . . . .
C14 C 0.61633(14) 0.5341(4) 0.93297(11) 0.0428(5) Uani 1 1 d . . . . .
H14A H 0.641602 0.530188 0.884926 0.064 Uiso 1 1 calc GR . . . .
H14B H 0.669814 0.526323 0.970378 0.064 Uiso 1 1 calc GR . . . .
H14C H 0.580097 0.693292 0.938416 0.064 Uiso 1 1 calc GR . . . .

loop_
_atom_site_aniso_label
_atom_site_aniso_U_11
_atom_site_aniso_U_22
_atom_site_aniso_U_33
_atom_site_aniso_U_23
_atom_site_aniso_U_13
_atom_site_aniso_U_12
O1 0.0442(8) 0.0190(6) 0.0265(6) 0.0025(5) 0.0023(5) 0.0003(5)
O2 0.0272(7) 0.0519(9) 0.0365(7) -0.0024(6) -0.0103(5) 0.0049(6)
N1 0.0322(8) 0.0177(7) 0.0205(6) 0.0028(5) -0.0004(5) 0.0001(6)
N3 0.0305(8) 0.0290(8) 0.0233(6) 0.0020(6) 0.0009(6) -0.0011(6)
N2 0.0351(9) 0.0240(8) 0.0209(6) -0.0003(6) 0.0009(6) -0.0008(6)
C1 0.0215(8) 0.0200(8) 0.0213(7) -0.0007(6) 0.0016(6) 0.0019(6)
N4 0.0540(11) 0.0379(10) 0.0294(8) -0.0057(7) 0.0050(7) -0.0022(8)
C13 0.0179(8) 0.0233(9) 0.0224(7) 0.0031(6) -0.0028(6) 0.0000(6)
C11 0.0249(8) 0.0187(8) 0.0201(7) 0.0017(6) -0.0001(6) 0.0001(6)
C6 0.0218(8) 0.0203(8) 0.0244(7) 0.0013(6) 0.0026(6) 0.0008(6)
C4 0.0209(8) 0.0250(9) 0.0252(7) -0.0020(6) 0.0025(6) 0.0024(6)
C5 0.0226(8) 0.0229(8) 0.0232(7) 0.0003(6) 0.0017(6) 0.0053(6)
C12 0.0273(9) 0.0254(9) 0.0260(8) 0.0018(7) 0.0013(7) 0.0034(7)
C7 0.0297(9) 0.0303(10) 0.0283(8) 0.0062(7) -0.0008(7) 0.0010(7)
C10 0.0210(8) 0.0308(10) 0.0331(8) -0.0043(7) 0.0013(7) 0.0014(7)
C9 0.0211(9) 0.0377(10) 0.0280(8) -0.0065(7) -0.0027(7) 0.0088(7)
C2 0.0303(9) 0.0273(9) 0.0271(8) 0.0072(7) -0.0003(7) -0.0026(7)
C3 0.0276(9) 0.0291(10) 0.0323(8) 0.0053(7) 0.0020(7) -0.0068(7)
C8 0.0330(10) 0.0335(10) 0.0266(8) 0.0053(7) -0.0035(7) 0.0079(8)
C14 0.0267(10) 0.0527(13) 0.0475(11) -0.0147(10) -0.0078(8) 0.0021(9)

loop_
_atom_type_symbol
_atom_type_description
_atom_type_scat_dispersion_real
_atom_type_scat_dispersion_imag
_atom_type_scat_source
C C 0.0033 0.0016 'International Tables Vol C Tables 4.2.6.8 and 6.1.1.4'
H H 0.0000 0.0000 'International Tables Vol C Tables 4.2.6.8 and 6.1.1.4'
N N 0.0061 0.0033 'International Tables Vol C Tables 4.2.6.8 and 6.1.1.4'
O O 0.0106 0.0060 'International Tables Vol C Tables 4.2.6.8 and 6.1.1.4'

loop_
_geom_angle_atom_site_label_1
_geom_angle_atom_site_label_2
_geom_angle_atom_site_label_3
_geom_angle
_geom_angle_site_symmetry_1
_geom_angle_site_symmetry_3
_geom_angle_publ_flag
C9 O2 C14 116.82(15) . . ?
C13 N1 H1 119.0 . . ?
C13 N1 C11 121.95(13) . . ?
C11 N1 H1 119.0 . . ?
N4 N3 N2 173.74(17) . . ?
N3 N2 C13 111.64(13) . . ?
C6 C1 C11 120.78(15) . . ?
C6 C1 C2 118.92(15) . . ?
C2 C1 C11 120.06(14) . . ?
O1 C13 N1 126.64(14) . . ?
O1 C13 N2 123.22(14) . . ?
N1 C13 N2 110.14(13) . . ?
N1 C11 C1 112.44(13) . . ?
N1 C11 H11 108.2 . . ?
N1 C11 C12 108.93(12) . . ?
C1 C11 H11 108.2 . . ?
C1 C11 C12 110.63(13) . . ?
C12 C11 H11 108.2 . . ?
C1 C6 H6 119.2 . . ?
C1 C6 C5 121.56(15) . . ?
C5 C6 H6 119.2 . . ?
C5 C4 C10 119.96(15) . . ?
C3 C4 C5 118.29(15) . . ?
C3 C4 C10 121.74(16) . . ?
C6 C5 C7 122.67(15) . . ?
C4 C5 C6 119.04(14) . . ?
C4 C5 C7 118.28(15) . . ?
C11 C12 H12A 109.5 . . ?
C11 C12 H12B 109.5 . . ?
C11 C12 H12C 109.5 . . ?
H12A C12 H12B 109.5 . . ?
H12A C12 H12C 109.5 . . ?
H12B C12 H12C 109.5 . . ?
C5 C7 H7 119.5 . . ?
C8 C7 C5 121.02(17) . . ?
C8 C7 H7 119.5 . . ?
C4 C10 H10 120.1 . . ?
C9 C10 C4 119.72(17) . . ?
C9 C10 H10 120.1 . . ?
O2 C9 C8 114.27(15) . . ?
C10 C9 O2 125.04(17) . . ?
C10 C9 C8 120.68(16) . . ?
C1 C2 H2 119.5 . . ?
C3 C2 C1 120.91(15) . . ?
C3 C2 H2 119.5 . . ?
C4 C3 H3 119.4 . . ?
C2 C3 C4 121.26(16) . . ?
C2 C3 H3 119.4 . . ?
C7 C8 C9 120.33(16) . . ?
C7 C8 H8 119.8 . . ?
C9 C8 H8 119.8 . . ?
O2 C14 H14A 109.5 . . ?
O2 C14 H14B 109.5 . . ?
O2 C14 H14C 109.5 . . ?
H14A C14 H14B 109.5 . . ?
H14A C14 H14C 109.5 . . ?
H14B C14 H14C 109.5 . . ?

loop_
_geom_bond_atom_site_label_1
_geom_bond_atom_site_label_2
_geom_bond_distance
_geom_bond_site_symmetry_2
_geom_bond_publ_flag
O1 C13 1.2188(19) . ?
O2 C9 1.370(2) . ?
O2 C14 1.429(3) . ?
N1 H1 0.8800 . ?
N1 C13 1.326(2) . ?
N1 C11 1.4666(18) . ?
N3 N2 1.2517(19) . ?
N3 N4 1.118(2) . ?
N2 C13 1.4343(19) . ?
C1 C11 1.512(2) . ?
C1 C6 1.366(2) . ?
C1 C2 1.416(2) . ?
C11 H11 1.0000 . ?
C11 C12 1.525(2) . ?
C6 H6 0.9500 . ?
C6 C5 1.417(2) . ?
C4 C5 1.417(2) . ?
C4 C10 1.421(2) . ?
C4 C3 1.415(2) . ?
C5 C7 1.419(2) . ?
C12 H12A 0.9800 . ?
C12 H12B 0.9800 . ?
C12 H12C 0.9800 . ?
C7 H7 0.9500 . ?
C7 C8 1.359(2) . ?
C10 H10 0.9500 . ?
C10 C9 1.365(2) . ?
C9 C8 1.416(3) . ?
C2 H2 0.9500 . ?
C2 C3 1.360(2) . ?
C3 H3 0.9500 . ?
C8 H8 0.9500 . ?
C14 H14A 0.9800 . ?
C14 H14B 0.9800 . ?
C14 H14C 0.9800 . ?
